data_4302093
loop_
_publ_author_name
'Gerardo Gonz\'alez-Garc\'ia'
'Eleuterio \'Alvarez'
'\'Angel Marcos-Fern\'andez'
'J. Alfredo Guti\'errez'

_publ_contact_author_address
;
 Dr. J. Alfredo Guti\'errez
 Departamento de Qu\'imica, Universidad de Guanajuato. Noria Alta s/n.
 Guanajuato, Gto. 36050, M\'exico.
;
_publ_contact_author_email jagutier@quijote.ugto.mx
_publ_contact_author_fax 'Ext. 8108'
_publ_contact_author_name 'Dr. J. Alfredo Guti\'errez'
_publ_contact_author_phone '01 (473) 7320006, 7322034, 7324250 Ext 8101 y 8103'
_publ_section_title
;
Hexacoordinated Oligosilanes from a Hexacoordinated Silicon(IV) Complex
Containing an O,N,N,O Salen-type and Thiocyanato-N Ligands
;
_journal_name_full 'Inorganic Chemistry'
_journal_page_first 4231
_journal_page_last 4238
_journal_paper_doi 10.1021/ic8024364
_journal_volume 48
_journal_year 2009
_chemical_formula_moiety 'C32 H26 N4 O4 S2 Si'
_chemical_formula_sum 'C32 H26 N4 O4 S2 Si'
_chemical_formula_weight 622.78
_chemical_name_systematic
; 
 ? 
;
_space_group_IT_number 14
_symmetry_cell_setting monoclinic
_symmetry_space_group_name_Hall '-P 2ybc'
_symmetry_space_group_name_H-M 'P 1 21/c 1'
_atom_sites_solution_hydrogens geom
_atom_sites_solution_primary direct
_atom_sites_solution_secondary difmap
_audit_creation_method SHELXL-97
_cell_angle_alpha 90.00
_cell_angle_beta 91.786(3)
_cell_angle_gamma 90.00
_cell_formula_units_Z 8
_cell_length_a 11.2201(5)
_cell_length_b 15.3980(7)
_cell_length_c 34.5168(16)
_cell_measurement_reflns_used 9974
_cell_measurement_temperature 100(2)
_cell_measurement_theta_max 29.76
_cell_measurement_theta_min 2.13
_cell_volume 5960.5(5)
_computing_cell_refinement 'Bruker (2006). APEX 2. Version 2.1.'
_computing_data_collection 'Bruker (2006). APEX 2. Version 2.1.'
_computing_data_reduction 'Bruker (2006). APEX 2. Version 2.1.'
_computing_molecular_graphics 'XP, SHELXTL v. 6.14 (Bruker, 2003)'
_computing_publication_material 'XCIF, SHELXTL v. 6.14 (Bruker, 2003)'
_computing_structure_refinement 'XL, SHELXTL v. 6.14 (Bruker, 2003)'
_computing_structure_solution 'Bruker (2006). APEX 2. Version 2.1.'
_diffrn_ambient_temperature 100(2)
_diffrn_detector_area_resol_mean 8.26
_diffrn_measured_fraction_theta_full 0.988
_diffrn_measured_fraction_theta_max 0.988
_diffrn_measurement_device_type
;
 Bruker-Nonius X8kappa APEX II CCD area detector'
;
_diffrn_measurement_method 'phi and omega scans with narrow frames'
_diffrn_radiation_monochromator graphite
_diffrn_radiation_source 'fine-focus sealed tube'
_diffrn_radiation_type MoK\a
_diffrn_radiation_wavelength 0.71073
_diffrn_reflns_av_R_equivalents 0.0660
_diffrn_reflns_av_sigmaI/netI 0.0627
_diffrn_reflns_limit_h_max 16
_diffrn_reflns_limit_h_min -15
_diffrn_reflns_limit_k_max 21
_diffrn_reflns_limit_k_min -21
_diffrn_reflns_limit_l_max 49
_diffrn_reflns_limit_l_min -44
_diffrn_reflns_number 97001
_diffrn_reflns_theta_full 30.58
_diffrn_reflns_theta_max 30.58
_diffrn_reflns_theta_min 1.45
_diffrn_standards_decay_% 0
_exptl_absorpt_coefficient_mu 0.264
_exptl_absorpt_correction_T_max 0.9540
_exptl_absorpt_correction_T_min 0.9226
_exptl_absorpt_correction_type multi-scan
_exptl_absorpt_process_details
;
 SADABS, Bruker (2006). APEX 2. Version 2.1. Bruker Analytical
 X-ray Solutions, Madison, Wisconsin, USA.
;
_exptl_crystal_colour colourless
_exptl_crystal_density_diffrn 1.388
_exptl_crystal_density_method 'not measured'
_exptl_crystal_description prism
_exptl_crystal_F_000 2592
_exptl_crystal_size_max 0.31
_exptl_crystal_size_mid 0.19
_exptl_crystal_size_min 0.18
_refine_diff_density_max 0.485
_refine_diff_density_min -0.545
_refine_diff_density_rms 0.069
_refine_ls_extinction_method none
_refine_ls_goodness_of_fit_ref 1.012
_refine_ls_hydrogen_treatment constr
_refine_ls_matrix_type full
_refine_ls_number_parameters 779
_refine_ls_number_reflns 18056
_refine_ls_number_restraints 0
_refine_ls_restrained_S_all 1.012
_refine_ls_R_factor_all 0.0918
_refine_ls_R_factor_gt 0.0481
_refine_ls_shift/su_max 0.001
_refine_ls_shift/su_mean 0.000
_refine_ls_structure_factor_coef Fsqd
_refine_ls_weighting_details 'calc w=1/[\s^2^(Fo^2^)+(0.0414P)^2^+3.0257P] where P=(Fo^2^+2Fc^2^)/3'
_refine_ls_weighting_scheme calc
_refine_ls_wR_factor_gt 0.0946
_refine_ls_wR_factor_ref 0.1104
_reflns_number_gt 11876
_reflns_number_total 18056
_reflns_threshold_expression >2sigma(I)
_cod_data_source_file ic8024364_si_002_2.cif
_cod_data_source_block 6
_cod_depositor_comments
;
The following automatic conversions were performed:
'_symmetry_cell_setting' value 'Monoclinic' changed to 'monoclinic'
according to '/home/saulius/struct/CIF-dictionaries/cif_core.dic'
dictionary named 'cif_core.dic' version 2.4.1 from 2010-06-29.

Automatic conversion script
Id: cif_fix_enum 1527 2010-12-29 10:47:43Z saulius 
;
_cod_original_sg_symbol_H-M P2(1)/c
_cod_database_code 4302093

loop_
_symmetry_equiv_pos_as_xyz
'x, y, z'
'-x, y+1/2, -z+1/2'
'-x, -y, -z'
'x, -y-1/2, z-1/2'

loop_
_atom_site_label
_atom_site_type_symbol
_atom_site_fract_x
_atom_site_fract_y
_atom_site_fract_z
_atom_site_U_iso_or_equiv
_atom_site_adp_type
_atom_site_occupancy
_atom_site_symmetry_multiplicity
_atom_site_calc_flag
_atom_site_refinement_flags
_atom_site_disorder_assembly
_atom_site_disorder_group
Si1 Si 0.50968(4) 0.47421(3) 0.372010(13) 0.01175(9) Uani 1 1 d . . .
S1 S 0.69306(5) 0.49269(5) 0.491209(15) 0.03787(15) Uani 1 1 d . . .
S2 S 0.21953(5) 0.43036(4) 0.281788(16) 0.02977(12) Uani 1 1 d . . .
O1 O 0.52340(10) 0.57576(7) 0.35312(3) 0.0141(2) Uani 1 1 d . . .
O2 O 0.64546(10) 0.44620(7) 0.35434(3) 0.0136(2) Uani 1 1 d . . .
O3 O 0.40860(11) 0.83333(8) 0.28589(4) 0.0192(3) Uani 1 1 d . . .
O4 O 0.86832(12) 0.28883(8) 0.26306(4) 0.0208(3) Uani 1 1 d . . .
N1 N 0.35748(12) 0.49611(9) 0.39303(4) 0.0125(3) Uani 1 1 d . . .
N2 N 0.49020(13) 0.36116(9) 0.39393(4) 0.0135(3) Uani 1 1 d . . .
N3 N 0.58136(13) 0.50668(10) 0.41872(4) 0.0160(3) Uani 1 1 d . . .
N4 N 0.42651(13) 0.43473(9) 0.32772(4) 0.0153(3) Uani 1 1 d . . .
C1 C 0.29107(15) 0.56465(11) 0.38643(5) 0.0127(3) Uani 1 1 d . . .
C2 C 0.33018(15) 0.63739(11) 0.36374(5) 0.0128(3) Uani 1 1 d . . .
C3 C 0.44156(15) 0.63711(11) 0.34583(5) 0.0120(3) Uani 1 1 d . . .
C4 C 0.47050(15) 0.70211(11) 0.31963(5) 0.0139(3) Uani 1 1 d . . .
H4 H 0.5446 0.7005 0.3071 0.017 Uiso 1 1 calc R . .
C5 C 0.39081(15) 0.76909(11) 0.31198(5) 0.0148(3) Uani 1 1 d . . .
C6 C 0.28280(16) 0.77397(12) 0.33138(5) 0.0174(4) Uani 1 1 d . . .
H6 H 0.2307 0.8219 0.3273 0.021 Uiso 1 1 calc R . .
C7 C 0.25365(16) 0.70846(11) 0.35630(5) 0.0163(4) Uani 1 1 d . . .
H7 H 0.1797 0.7111 0.3689 0.020 Uiso 1 1 calc R . .
C8 C 0.50617(16) 0.82237(12) 0.26025(5) 0.0206(4) Uani 1 1 d . . .
H8A H 0.5818 0.8260 0.2752 0.031 Uiso 1 1 calc R . .
H8B H 0.5033 0.8682 0.2405 0.031 Uiso 1 1 calc R . .
H8C H 0.4999 0.7655 0.2476 0.031 Uiso 1 1 calc R . .
C9 C 0.16630(15) 0.56704(11) 0.40032(5) 0.0148(3) Uani 1 1 d . . .
C10 C 0.07635(16) 0.52446(12) 0.37893(5) 0.0191(4) Uani 1 1 d . . .
H10 H 0.0951 0.4919 0.3566 0.023 Uiso 1 1 calc R . .
C11 C -0.04059(17) 0.53002(13) 0.39054(6) 0.0254(4) Uani 1 1 d . . .
H11 H -0.1020 0.5008 0.3762 0.031 Uiso 1 1 calc R . .
C12 C -0.06815(18) 0.57788(14) 0.42292(6) 0.0299(5) Uani 1 1 d . . .
H12 H -0.1485 0.5818 0.4307 0.036 Uiso 1 1 calc R . .
C13 C 0.02106(18) 0.61992(15) 0.44395(6) 0.0291(5) Uani 1 1 d . . .
H13 H 0.0017 0.6527 0.4662 0.035 Uiso 1 1 calc R . .
C14 C 0.13882(17) 0.61486(13) 0.43294(5) 0.0205(4) Uani 1 1 d . . .
H14 H 0.1999 0.6438 0.4476 0.025 Uiso 1 1 calc R . .
C15 C 0.30459(15) 0.42025(11) 0.41212(5) 0.0155(3) Uani 1 1 d . . .
H15A H 0.2508 0.3888 0.3937 0.019 Uiso 1 1 calc R . .
H15B H 0.2578 0.4392 0.4345 0.019 Uiso 1 1 calc R . .
C16 C 0.40625(15) 0.36160(11) 0.42575(5) 0.0157(3) Uani 1 1 d . . .
H16A H 0.4450 0.3846 0.4498 0.019 Uiso 1 1 calc R . .
H16B H 0.3768 0.3022 0.4308 0.019 Uiso 1 1 calc R . .
C17 C 0.53922(15) 0.28973(11) 0.38172(5) 0.0131(3) Uani 1 1 d . . .
C18 C 0.61995(15) 0.29144(11) 0.34986(5) 0.0145(3) Uani 1 1 d . . .
C19 C 0.67168(15) 0.37013(11) 0.33790(5) 0.0138(3) Uani 1 1 d . . .
C20 C 0.75732(15) 0.37090(11) 0.30948(5) 0.0147(3) Uani 1 1 d . . .
H20 H 0.7945 0.4239 0.3025 0.018 Uiso 1 1 calc R . .
C21 C 0.78804(15) 0.29386(11) 0.29135(5) 0.0161(3) Uani 1 1 d . . .
C22 C 0.73563(16) 0.21489(12) 0.30214(5) 0.0184(4) Uani 1 1 d . . .
H22 H 0.7556 0.1625 0.2894 0.022 Uiso 1 1 calc R . .
C23 C 0.65539(16) 0.21426(11) 0.33125(5) 0.0172(4) Uani 1 1 d . . .
H23 H 0.6226 0.1604 0.3392 0.021 Uiso 1 1 calc R . .
C24 C 0.92281(17) 0.36830(12) 0.25128(6) 0.0219(4) Uani 1 1 d . . .
H24A H 0.8612 0.4081 0.2412 0.033 Uiso 1 1 calc R . .
H24B H 0.9798 0.3562 0.2310 0.033 Uiso 1 1 calc R . .
H24C H 0.9647 0.3950 0.2736 0.033 Uiso 1 1 calc R . .
C25 C 0.51690(16) 0.20505(11) 0.40171(5) 0.0150(3) Uani 1 1 d . . .
C26 C 0.58357(18) 0.18444(12) 0.43492(6) 0.0219(4) Uani 1 1 d . . .
H26 H 0.6428 0.2236 0.4446 0.026 Uiso 1 1 calc R . .
C27 C 0.56421(19) 0.10695(13) 0.45409(6) 0.0268(4) Uani 1 1 d . . .
H27 H 0.6102 0.0932 0.4768 0.032 Uiso 1 1 calc R . .
C28 C 0.47838(19) 0.04969(12) 0.44026(6) 0.0256(4) Uani 1 1 d . . .
H28 H 0.4650 -0.0034 0.4535 0.031 Uiso 1 1 calc R . .
C29 C 0.4121(2) 0.06985(13) 0.40714(6) 0.0297(5) Uani 1 1 d . . .
H29 H 0.3530 0.0305 0.3975 0.036 Uiso 1 1 calc R . .
C30 C 0.43110(18) 0.14733(13) 0.38778(6) 0.0243(4) Uani 1 1 d . . .
H30 H 0.3853 0.1608 0.3650 0.029 Uiso 1 1 calc R . .
C31 C 0.62788(16) 0.50167(12) 0.44940(5) 0.0193(4) Uani 1 1 d . . .
C32 C 0.33847(16) 0.43342(11) 0.30841(5) 0.0160(3) Uani 1 1 d . . .
Si2 Si -0.01260(4) 0.42714(3) 0.126982(14) 0.01328(10) Uani 1 1 d . . .
S3 S 0.33229(5) 0.48347(3) 0.180929(17) 0.02823(12) Uani 1 1 d . . .
S4 S -0.17224(5) 0.32314(4) 0.011904(15) 0.03327(13) Uani 1 1 d . . .
O5 O -0.14156(11) 0.45893(8) 0.14801(4) 0.0160(3) Uani 1 1 d . . .
O6 O -0.02279(10) 0.32954(8) 0.14942(3) 0.0151(2) Uani 1 1 d . . .
O7 O -0.35809(11) 0.62978(8) 0.23555(4) 0.0210(3) Uani 1 1 d . . .
O8 O 0.10026(11) 0.08050(8) 0.22076(3) 0.0171(3) Uani 1 1 d . . .
N5 N 0.00212(13) 0.53572(10) 0.10162(4) 0.0169(3) Uani 1 1 d . . .
N6 N 0.12779(13) 0.39691(9) 0.10004(4) 0.0146(3) Uani 1 1 d . . .
N7 N 0.08794(13) 0.47164(10) 0.16691(4) 0.0167(3) Uani 1 1 d . . .
N8 N -0.09914(14) 0.38715(10) 0.08400(4) 0.0189(3) Uani 1 1 d . . .
C33 C -0.03962(16) 0.60961(11) 0.11428(5) 0.0162(3) Uani 1 1 d . . .
C34 C -0.11285(15) 0.61316(11) 0.14795(5) 0.0158(3) Uani 1 1 d . . .
C35 C -0.16533(15) 0.53702(11) 0.16233(5) 0.0148(3) Uani 1 1 d . . .
C36 C -0.25018(15) 0.54051(11) 0.19104(5) 0.0158(3) Uani 1 1 d . . .
H36 H -0.2886 0.4890 0.1993 0.019 Uiso 1 1 calc R . .
C37 C -0.27776(16) 0.61997(12) 0.20742(5) 0.0173(4) Uani 1 1 d . . .
C38 C -0.22188(17) 0.69664(12) 0.19510(5) 0.0198(4) Uani 1 1 d . . .
H38 H -0.2387 0.7505 0.2072 0.024 Uiso 1 1 calc R . .
C39 C -0.14304(16) 0.69299(12) 0.16559(5) 0.0190(4) Uani 1 1 d . . .
H39 H -0.1078 0.7452 0.1567 0.023 Uiso 1 1 calc R . .
C40 C -0.41710(18) 0.55275(13) 0.24841(6) 0.0236(4) Uani 1 1 d . . .
H40A H -0.3579 0.5121 0.2593 0.035 Uiso 1 1 calc R . .
H40B H -0.4598 0.5255 0.2264 0.035 Uiso 1 1 calc R . .
H40C H -0.4739 0.5681 0.2683 0.035 Uiso 1 1 calc R . .
C41 C -0.01718(16) 0.69186(11) 0.09269(5) 0.0169(4) Uani 1 1 d . . .
C42 C 0.08716(18) 0.73893(13) 0.09961(6) 0.0242(4) Uani 1 1 d . . .
H42 H 0.1454 0.7187 0.1180 0.029 Uiso 1 1 calc R . .
C43 C 0.10573(19) 0.81572(13) 0.07942(6) 0.0269(4) Uani 1 1 d . . .
H43 H 0.1768 0.8481 0.0842 0.032 Uiso 1 1 calc R . .
C44 C 0.02136(19) 0.84515(12) 0.05247(5) 0.0244(4) Uani 1 1 d . . .
H44 H 0.0345 0.8975 0.0387 0.029 Uiso 1 1 calc R . .
C45 C -0.08188(18) 0.79827(12) 0.04565(5) 0.0220(4) Uani 1 1 d . . .
H45 H -0.1396 0.8184 0.0270 0.026 Uiso 1 1 calc R . .
C46 C -0.10223(17) 0.72186(12) 0.06577(5) 0.0193(4) Uani 1 1 d . . .
H46 H -0.1740 0.6902 0.0612 0.023 Uiso 1 1 calc R . .
C47 C 0.06956(17) 0.52892(12) 0.06581(5) 0.0212(4) Uani 1 1 d . . .
H47A H 0.1011 0.5865 0.0585 0.025 Uiso 1 1 calc R . .
H47B H 0.0176 0.5070 0.0443 0.025 Uiso 1 1 calc R . .
C48 C 0.17122(17) 0.46598(12) 0.07429(6) 0.0209(4) Uani 1 1 d . . .
H48A H 0.1987 0.4403 0.0498 0.025 Uiso 1 1 calc R . .
H48B H 0.2392 0.4969 0.0870 0.025 Uiso 1 1 calc R . .
C49 C 0.19355(15) 0.32754(11) 0.10641(5) 0.0131(3) Uani 1 1 d . . .
C50 C 0.16492(15) 0.26323(11) 0.13521(5) 0.0131(3) Uani 1 1 d . . .
C51 C 0.06013(15) 0.26872(11) 0.15643(5) 0.0121(3) Uani 1 1 d . . .
C52 C 0.03596(15) 0.20856(11) 0.18536(5) 0.0135(3) Uani 1 1 d . . .
H52 H -0.0350 0.2131 0.1995 0.016 Uiso 1 1 calc R . .
C53 C 0.11618(15) 0.14215(11) 0.19325(5) 0.0136(3) Uani 1 1 d . . .
C54 C 0.22002(15) 0.13416(11) 0.17203(5) 0.0152(3) Uani 1 1 d . . .
H54 H 0.2743 0.0880 0.1773 0.018 Uiso 1 1 calc R . .
C55 C 0.24262(15) 0.19338(11) 0.14357(5) 0.0142(3) Uani 1 1 d . . .
H55 H 0.3127 0.1872 0.1291 0.017 Uiso 1 1 calc R . .
C56 C -0.00029(16) 0.09148(12) 0.24518(5) 0.0180(4) Uani 1 1 d . . .
H56A H -0.0742 0.0886 0.2293 0.027 Uiso 1 1 calc R . .
H56B H 0.0051 0.1480 0.2581 0.027 Uiso 1 1 calc R . .
H56C H -0.0002 0.0452 0.2647 0.027 Uiso 1 1 calc R . .
C57 C 0.30235(16) 0.31155(11) 0.08355(5) 0.0168(4) Uani 1 1 d . . .
C58 C 0.2900(2) 0.26564(16) 0.04907(6) 0.0340(5) Uani 1 1 d . . .
H58 H 0.2130 0.2497 0.0393 0.041 Uiso 1 1 calc R . .
C59 C 0.3906(2) 0.24303(19) 0.02891(7) 0.0480(7) Uani 1 1 d . . .
H59 H 0.3823 0.2111 0.0054 0.058 Uiso 1 1 calc R . .
C60 C 0.5024(2) 0.26656(15) 0.04278(7) 0.0376(6) Uani 1 1 d . . .
H60 H 0.5709 0.2511 0.0288 0.045 Uiso 1 1 calc R . .
C61 C 0.51477(18) 0.31242(14) 0.07680(6) 0.0296(5) Uani 1 1 d . . .
H61 H 0.5919 0.3288 0.0863 0.036 Uiso 1 1 calc R . .
C62 C 0.41503(16) 0.33494(13) 0.09736(6) 0.0228(4) Uani 1 1 d . . .
H62 H 0.4241 0.3664 0.1209 0.027 Uiso 1 1 calc R . .
C63 C 0.19143(17) 0.47695(11) 0.17365(5) 0.0175(4) Uani 1 1 d . . .
C64 C -0.13060(16) 0.36019(12) 0.05381(5) 0.0190(4) Uani 1 1 d . . .

loop_
_atom_site_aniso_label
_atom_site_aniso_U_11
_atom_site_aniso_U_22
_atom_site_aniso_U_33
_atom_site_aniso_U_23
_atom_site_aniso_U_13
_atom_site_aniso_U_12
Si1 0.0115(2) 0.0114(2) 0.0124(2) 0.00046(18) 0.00159(17) 0.00062(17)
S1 0.0332(3) 0.0629(4) 0.0171(2) 0.0011(3) -0.0063(2) 0.0028(3)
S2 0.0245(3) 0.0292(3) 0.0346(3) -0.0070(2) -0.0143(2) 0.0063(2)
O1 0.0109(6) 0.0126(6) 0.0188(6) 0.0025(5) 0.0032(5) 0.0018(5)
O2 0.0128(6) 0.0106(6) 0.0174(6) -0.0017(5) 0.0033(5) 0.0013(4)
O3 0.0181(6) 0.0178(6) 0.0222(7) 0.0081(5) 0.0075(5) 0.0043(5)
O4 0.0235(7) 0.0166(6) 0.0228(7) -0.0030(5) 0.0105(5) 0.0006(5)
N1 0.0134(7) 0.0130(7) 0.0113(7) 0.0008(5) 0.0020(5) -0.0002(5)
N2 0.0143(7) 0.0142(7) 0.0120(7) 0.0016(5) 0.0024(6) 0.0015(6)
N3 0.0153(7) 0.0167(7) 0.0161(7) -0.0009(6) 0.0013(6) -0.0002(6)
N4 0.0161(7) 0.0155(7) 0.0145(7) 0.0004(6) 0.0032(6) 0.0005(6)
C1 0.0135(8) 0.0145(8) 0.0101(7) -0.0018(6) 0.0009(6) 0.0007(6)
C2 0.0117(8) 0.0140(8) 0.0128(8) 0.0006(6) 0.0014(6) -0.0005(6)
C3 0.0119(8) 0.0113(8) 0.0129(8) -0.0004(6) 0.0000(6) 0.0001(6)
C4 0.0119(8) 0.0145(8) 0.0154(8) -0.0006(7) 0.0028(6) -0.0015(6)
C5 0.0148(8) 0.0149(8) 0.0147(8) 0.0020(7) 0.0020(7) -0.0007(6)
C6 0.0143(8) 0.0161(8) 0.0219(9) 0.0018(7) 0.0040(7) 0.0045(7)
C7 0.0140(8) 0.0175(9) 0.0175(9) 0.0020(7) 0.0021(7) 0.0014(7)
C8 0.0202(9) 0.0198(9) 0.0223(9) 0.0057(8) 0.0080(8) 0.0011(7)
C9 0.0136(8) 0.0157(8) 0.0153(8) 0.0059(7) 0.0044(7) 0.0020(7)
C10 0.0165(9) 0.0188(9) 0.0219(9) 0.0050(7) 0.0001(7) 0.0000(7)
C11 0.0136(9) 0.0245(10) 0.0380(12) 0.0140(9) -0.0010(8) -0.0013(8)
C12 0.0161(9) 0.0359(12) 0.0382(12) 0.0180(10) 0.0094(9) 0.0064(9)
C13 0.0281(11) 0.0386(12) 0.0213(10) 0.0068(9) 0.0120(8) 0.0136(9)
C14 0.0190(9) 0.0256(10) 0.0171(9) 0.0020(8) 0.0028(7) 0.0058(8)
C15 0.0158(8) 0.0149(8) 0.0161(8) 0.0032(7) 0.0050(7) 0.0006(7)
C16 0.0167(9) 0.0160(8) 0.0148(8) 0.0031(7) 0.0052(7) 0.0009(7)
C17 0.0123(8) 0.0132(8) 0.0135(8) 0.0001(6) -0.0021(6) 0.0002(6)
C18 0.0145(8) 0.0132(8) 0.0159(8) 0.0009(7) 0.0008(7) 0.0027(6)
C19 0.0135(8) 0.0127(8) 0.0152(8) -0.0002(6) -0.0015(6) 0.0041(6)
C20 0.0133(8) 0.0134(8) 0.0175(8) -0.0003(7) 0.0016(7) 0.0010(6)
C21 0.0140(8) 0.0179(9) 0.0164(8) -0.0017(7) 0.0034(7) 0.0033(7)
C22 0.0214(9) 0.0146(8) 0.0193(9) -0.0032(7) 0.0040(7) 0.0024(7)
C23 0.0196(9) 0.0127(8) 0.0196(9) -0.0002(7) 0.0019(7) 0.0012(7)
C24 0.0232(10) 0.0202(9) 0.0228(10) -0.0017(8) 0.0088(8) -0.0022(8)
C25 0.0176(9) 0.0127(8) 0.0150(8) 0.0018(6) 0.0032(7) 0.0025(7)
C26 0.0247(10) 0.0187(9) 0.0221(9) 0.0025(8) -0.0049(8) -0.0026(8)
C27 0.0349(12) 0.0245(10) 0.0205(10) 0.0072(8) -0.0047(9) 0.0006(9)
C28 0.0369(12) 0.0143(9) 0.0258(10) 0.0055(8) 0.0041(9) -0.0026(8)
C29 0.0360(12) 0.0202(10) 0.0324(11) 0.0031(9) -0.0053(9) -0.0124(9)
C30 0.0275(11) 0.0206(10) 0.0244(10) 0.0064(8) -0.0074(8) -0.0047(8)
C31 0.0168(9) 0.0204(9) 0.0210(9) -0.0020(7) 0.0034(7) 0.0002(7)
C32 0.0194(9) 0.0126(8) 0.0161(8) -0.0012(7) 0.0032(7) 0.0022(7)
Si2 0.0142(2) 0.0119(2) 0.0139(2) 0.00127(18) 0.00282(18) 0.00109(18)
S3 0.0206(2) 0.0225(3) 0.0410(3) 0.0004(2) -0.0082(2) -0.0025(2)
S4 0.0419(3) 0.0414(3) 0.0160(2) 0.0014(2) -0.0052(2) -0.0143(3)
O5 0.0162(6) 0.0123(6) 0.0198(6) 0.0001(5) 0.0056(5) 0.0022(5)
O6 0.0122(6) 0.0134(6) 0.0200(6) 0.0033(5) 0.0040(5) 0.0032(5)
O7 0.0207(7) 0.0197(7) 0.0231(7) -0.0051(5) 0.0058(5) 0.0019(5)
O8 0.0167(6) 0.0167(6) 0.0181(6) 0.0056(5) 0.0048(5) 0.0021(5)
N5 0.0196(8) 0.0156(7) 0.0157(7) 0.0017(6) 0.0028(6) 0.0014(6)
N6 0.0169(7) 0.0142(7) 0.0129(7) 0.0008(6) 0.0033(6) -0.0005(6)
N7 0.0199(8) 0.0160(7) 0.0144(7) 0.0007(6) 0.0034(6) 0.0001(6)
N8 0.0187(8) 0.0184(8) 0.0197(8) 0.0024(6) 0.0010(6) 0.0015(6)
C33 0.0151(8) 0.0149(8) 0.0183(9) 0.0009(7) -0.0023(7) -0.0001(7)
C34 0.0147(8) 0.0149(8) 0.0176(9) 0.0008(7) -0.0007(7) 0.0022(7)
C35 0.0140(8) 0.0151(8) 0.0152(8) 0.0001(7) -0.0019(7) 0.0024(7)
C36 0.0149(8) 0.0158(8) 0.0168(8) 0.0005(7) 0.0002(7) 0.0017(7)
C37 0.0150(8) 0.0209(9) 0.0159(8) -0.0017(7) -0.0010(7) 0.0048(7)
C38 0.0228(10) 0.0148(9) 0.0216(9) -0.0028(7) -0.0001(8) 0.0031(7)
C39 0.0211(9) 0.0139(8) 0.0219(9) 0.0003(7) -0.0003(7) 0.0008(7)
C40 0.0229(10) 0.0227(10) 0.0256(10) -0.0066(8) 0.0062(8) -0.0029(8)
C41 0.0209(9) 0.0125(8) 0.0174(9) 0.0018(7) 0.0033(7) 0.0014(7)
C42 0.0263(10) 0.0201(10) 0.0259(10) 0.0038(8) -0.0039(8) -0.0025(8)
C43 0.0324(11) 0.0214(10) 0.0269(10) 0.0009(8) 0.0015(9) -0.0071(8)
C44 0.0415(12) 0.0135(9) 0.0184(9) 0.0011(7) 0.0067(8) 0.0007(8)
C45 0.0293(11) 0.0200(9) 0.0170(9) 0.0023(7) 0.0033(8) 0.0078(8)
C46 0.0199(9) 0.0185(9) 0.0195(9) 0.0009(7) 0.0024(7) 0.0021(7)
C47 0.0266(10) 0.0195(9) 0.0178(9) 0.0038(7) 0.0067(8) 0.0025(8)
C48 0.0230(9) 0.0191(9) 0.0212(9) 0.0057(7) 0.0098(8) 0.0022(7)
C49 0.0119(8) 0.0150(8) 0.0125(8) -0.0015(6) 0.0007(6) -0.0022(6)
C50 0.0125(8) 0.0142(8) 0.0127(8) -0.0003(6) 0.0016(6) -0.0010(6)
C51 0.0119(8) 0.0111(8) 0.0134(8) -0.0014(6) 0.0002(6) -0.0005(6)
C52 0.0118(8) 0.0155(8) 0.0134(8) -0.0009(7) 0.0016(6) 0.0001(6)
C53 0.0145(8) 0.0136(8) 0.0126(8) 0.0010(6) 0.0000(6) -0.0022(6)
C54 0.0136(8) 0.0148(8) 0.0173(8) -0.0003(7) 0.0000(7) 0.0016(6)
C55 0.0128(8) 0.0157(8) 0.0141(8) -0.0023(6) 0.0028(6) -0.0003(6)
C56 0.0168(9) 0.0197(9) 0.0180(9) 0.0037(7) 0.0066(7) -0.0003(7)
C57 0.0178(9) 0.0150(8) 0.0180(9) 0.0041(7) 0.0082(7) 0.0020(7)
C58 0.0288(11) 0.0483(14) 0.0256(11) -0.0140(10) 0.0100(9) -0.0071(10)
C59 0.0475(15) 0.0645(18) 0.0332(13) -0.0211(13) 0.0219(12) -0.0035(13)
C60 0.0344(13) 0.0392(13) 0.0406(13) 0.0074(11) 0.0257(11) 0.0097(10)
C61 0.0180(10) 0.0330(12) 0.0382(12) 0.0125(10) 0.0085(9) 0.0034(8)
C62 0.0174(9) 0.0249(10) 0.0262(10) 0.0017(8) 0.0059(8) 0.0009(8)
C63 0.0266(10) 0.0116(8) 0.0142(8) -0.0002(7) 0.0020(7) -0.0007(7)
C64 0.0156(9) 0.0217(9) 0.0199(9) 0.0040(7) 0.0017(7) -0.0016(7)

loop_
_atom_type_symbol
_atom_type_description
_atom_type_scat_dispersion_real
_atom_type_scat_dispersion_imag
_atom_type_scat_source
C C 0.0033 0.0016 'International Tables Vol C Tables 4.2.6.8 and 6.1.1.4'
H H 0.0000 0.0000 'International Tables Vol C Tables 4.2.6.8 and 6.1.1.4'
N N 0.0061 0.0033 'International Tables Vol C Tables 4.2.6.8 and 6.1.1.4'
O O 0.0106 0.0060 'International Tables Vol C Tables 4.2.6.8 and 6.1.1.4'
Si Si 0.0817 0.0704 'International Tables Vol C Tables 4.2.6.8 and 6.1.1.4'
S S 0.1246 0.1234 'International Tables Vol C Tables 4.2.6.8 and 6.1.1.4'

loop_
_geom_angle_atom_site_label_1
_geom_angle_atom_site_label_2
_geom_angle_atom_site_label_3
_geom_angle
_geom_angle_site_symmetry_1
_geom_angle_site_symmetry_3
_geom_angle_publ_flag
O1 Si1 O2 90.16(6) . . ?
O1 Si1 N3 92.49(7) . . ?
O2 Si1 N3 90.63(6) . . ?
O1 Si1 N4 91.97(6) . . ?
O2 Si1 N4 93.08(6) . . ?
N3 Si1 N4 174.19(7) . . ?
O1 Si1 N1 94.36(6) . . ?
O2 Si1 N1 175.46(6) . . ?
N3 Si1 N1 89.47(6) . . ?
N4 Si1 N1 86.48(6) . . ?
O1 Si1 N2 178.37(6) . . ?
O2 Si1 N2 91.46(6) . . ?
N3 Si1 N2 87.32(7) . . ?
N4 Si1 N2 88.12(7) . . ?
N1 Si1 N2 84.02(6) . . ?
C3 O1 Si1 130.66(11) . . ?
C19 O2 Si1 125.51(11) . . ?
C5 O3 C8 116.95(13) . . ?
C21 O4 C24 117.14(14) . . ?
C1 N1 C15 118.82(14) . . ?
C1 N1 Si1 126.07(12) . . ?
C15 N1 Si1 114.06(11) . . ?
C17 N2 C16 122.12(14) . . ?
C17 N2 Si1 125.77(12) . . ?
C16 N2 Si1 112.04(11) . . ?
C31 N3 Si1 160.52(15) . . ?
C32 N4 Si1 149.31(14) . . ?
N1 C1 C2 122.67(15) . . ?
N1 C1 C9 119.89(15) . . ?
C2 C1 C9 117.31(14) . . ?
C7 C2 C3 117.71(15) . . ?
C7 C2 C1 120.52(15) . . ?
C3 C2 C1 121.59(15) . . ?
O1 C3 C4 117.22(15) . . ?
O1 C3 C2 122.16(15) . . ?
C4 C3 C2 120.62(15) . . ?
C5 C4 C3 119.75(15) . . ?
C5 C4 H4 120.1 . . ?
C3 C4 H4 120.1 . . ?
O3 C5 C4 124.19(15) . . ?
O3 C5 C6 115.11(15) . . ?
C4 C5 C6 120.70(16) . . ?
C7 C6 C5 119.06(16) . . ?
C7 C6 H6 120.5 . . ?
C5 C6 H6 120.5 . . ?
C6 C7 C2 121.96(16) . . ?
C6 C7 H7 119.0 . . ?
C2 C7 H7 119.0 . . ?
O3 C8 H8A 109.5 . . ?
O3 C8 H8B 109.5 . . ?
H8A C8 H8B 109.5 . . ?
O3 C8 H8C 109.5 . . ?
H8A C8 H8C 109.5 . . ?
H8B C8 H8C 109.5 . . ?
C14 C9 C10 120.21(17) . . ?
C14 C9 C1 120.48(16) . . ?
C10 C9 C1 119.22(15) . . ?
C11 C10 C9 119.56(18) . . ?
C11 C10 H10 120.2 . . ?
C9 C10 H10 120.2 . . ?
C12 C11 C10 120.30(19) . . ?
C12 C11 H11 119.9 . . ?
C10 C11 H11 119.9 . . ?
C13 C12 C11 119.92(18) . . ?
C13 C12 H12 120.0 . . ?
C11 C12 H12 120.0 . . ?
C12 C13 C14 120.72(19) . . ?
C12 C13 H13 119.6 . . ?
C14 C13 H13 119.6 . . ?
C9 C14 C13 119.29(19) . . ?
C9 C14 H14 120.4 . . ?
C13 C14 H14 120.4 . . ?
N1 C15 C16 107.50(14) . . ?
N1 C15 H15A 110.2 . . ?
C16 C15 H15A 110.2 . . ?
N1 C15 H15B 110.2 . . ?
C16 C15 H15B 110.2 . . ?
H15A C15 H15B 108.5 . . ?
N2 C16 C15 105.32(13) . . ?
N2 C16 H16A 110.7 . . ?
C15 C16 H16A 110.7 . . ?
N2 C16 H16B 110.7 . . ?
C15 C16 H16B 110.7 . . ?
H16A C16 H16B 108.8 . . ?
N2 C17 C18 120.67(15) . . ?
N2 C17 C25 120.39(15) . . ?
C18 C17 C25 118.88(15) . . ?
C19 C18 C23 117.71(15) . . ?
C19 C18 C17 120.74(15) . . ?
C23 C18 C17 121.45(16) . . ?
O2 C19 C20 117.15(15) . . ?
O2 C19 C18 121.99(15) . . ?
C20 C19 C18 120.79(15) . . ?
C21 C20 C19 119.71(16) . . ?
C21 C20 H20 120.1 . . ?
C19 C20 H20 120.1 . . ?
O4 C21 C20 123.69(16) . . ?
O4 C21 C22 115.81(15) . . ?
C20 C21 C22 120.49(16) . . ?
C23 C22 C21 119.35(16) . . ?
C23 C22 H22 120.3 . . ?
C21 C22 H22 120.3 . . ?
C22 C23 C18 121.86(17) . . ?
C22 C23 H23 119.1 . . ?
C18 C23 H23 119.1 . . ?
O4 C24 H24A 109.5 . . ?
O4 C24 H24B 109.5 . . ?
H24A C24 H24B 109.5 . . ?
O4 C24 H24C 109.5 . . ?
H24A C24 H24C 109.5 . . ?
H24B C24 H24C 109.5 . . ?
C30 C25 C26 119.44(17) . . ?
C30 C25 C17 121.48(16) . . ?
C26 C25 C17 119.08(16) . . ?
C27 C26 C25 120.26(18) . . ?
C27 C26 H26 119.9 . . ?
C25 C26 H26 119.9 . . ?
C28 C27 C26 120.22(18) . . ?
C28 C27 H27 119.9 . . ?
C26 C27 H27 119.9 . . ?
C29 C28 C27 119.70(18) . . ?
C29 C28 H28 120.1 . . ?
C27 C28 H28 120.1 . . ?
C28 C29 C30 120.36(19) . . ?
C28 C29 H29 119.8 . . ?
C30 C29 H29 119.8 . . ?
C25 C30 C29 120.03(18) . . ?
C25 C30 H30 120.0 . . ?
C29 C30 H30 120.0 . . ?
N3 C31 S1 178.67(18) . . ?
N4 C32 S2 179.10(18) . . ?
O6 Si2 O5 89.42(6) . . ?
O6 Si2 N8 91.72(7) . . ?
O5 Si2 N8 90.33(7) . . ?
O6 Si2 N7 92.04(6) . . ?
O5 Si2 N7 94.63(7) . . ?
N8 Si2 N7 173.81(7) . . ?
O6 Si2 N5 178.80(7) . . ?
O5 Si2 N5 91.75(6) . . ?
N8 Si2 N5 88.54(7) . . ?
N7 Si2 N5 87.61(7) . . ?
O6 Si2 N6 94.28(6) . . ?
O5 Si2 N6 175.53(7) . . ?
N8 Si2 N6 87.06(7) . . ?
N7 Si2 N6 87.75(7) . . ?
N5 Si2 N6 84.56(6) . . ?
C35 O5 Si2 126.75(11) . . ?
C51 O6 Si2 130.31(11) . . ?
C37 O7 C40 116.96(14) . . ?
C53 O8 C56 116.73(13) . . ?
C33 N5 C47 122.67(15) . . ?
C33 N5 Si2 125.04(12) . . ?
C47 N5 Si2 112.27(11) . . ?
C49 N6 C48 119.48(14) . . ?
C49 N6 Si2 125.72(12) . . ?
C48 N6 Si2 114.16(11) . . ?
C63 N7 Si2 137.14(14) . . ?
C64 N8 Si2 165.99(15) . . ?
N5 C33 C34 121.27(16) . . ?
N5 C33 C41 120.11(16) . . ?
C34 C33 C41 118.54(15) . . ?
C35 C34 C39 117.54(16) . . ?
C35 C34 C33 120.40(16) . . ?
C39 C34 C33 121.85(16) . . ?
O5 C35 C36 116.59(15) . . ?
O5 C35 C34 122.04(15) . . ?
C36 C35 C34 121.29(16) . . ?
C37 C36 C35 119.28(17) . . ?
C37 C36 H36 120.4 . . ?
C35 C36 H36 120.4 . . ?
O7 C37 C36 123.57(17) . . ?
O7 C37 C38 115.82(16) . . ?
C36 C37 C38 120.61(16) . . ?
C39 C38 C37 119.57(17) . . ?
C39 C38 H38 120.2 . . ?
C37 C38 H38 120.2 . . ?
C38 C39 C34 121.54(17) . . ?
C38 C39 H39 119.2 . . ?
C34 C39 H39 119.2 . . ?
O7 C40 H40A 109.5 . . ?
O7 C40 H40B 109.5 . . ?
H40A C40 H40B 109.5 . . ?
O7 C40 H40C 109.5 . . ?
H40A C40 H40C 109.5 . . ?
H40B C40 H40C 109.5 . . ?
C46 C41 C42 119.89(17) . . ?
C46 C41 C33 119.47(16) . . ?
C42 C41 C33 120.64(16) . . ?
C41 C42 C43 119.67(18) . . ?
C41 C42 H42 120.2 . . ?
C43 C42 H42 120.2 . . ?
C44 C43 C42 120.35(19) . . ?
C44 C43 H43 119.8 . . ?
C42 C43 H43 119.8 . . ?
C45 C44 C43 119.82(18) . . ?
C45 C44 H44 120.1 . . ?
C43 C44 H44 120.1 . . ?
C44 C45 C46 120.56(18) . . ?
C44 C45 H45 119.7 . . ?
C46 C45 H45 119.7 . . ?
C45 C46 C41 119.71(18) . . ?
C45 C46 H46 120.1 . . ?
C41 C46 H46 120.1 . . ?
N5 C47 C48 106.62(14) . . ?
N5 C47 H47A 110.4 . . ?
C48 C47 H47A 110.4 . . ?
N5 C47 H47B 110.4 . . ?
C48 C47 H47B 110.4 . . ?
H47A C47 H47B 108.6 . . ?
N6 C48 C47 108.39(14) . . ?
N6 C48 H48A 110.0 . . ?
C47 C48 H48A 110.0 . . ?
N6 C48 H48B 110.0 . . ?
C47 C48 H48B 110.0 . . ?
H48A C48 H48B 108.4 . . ?
N6 C49 C50 122.45(15) . . ?
N6 C49 C57 120.64(15) . . ?
C50 C49 C57 116.91(15) . . ?
C51 C50 C55 117.47(15) . . ?
C51 C50 C49 121.58(15) . . ?
C55 C50 C49 120.94(15) . . ?
O6 C51 C52 116.43(14) . . ?
O6 C51 C50 122.42(15) . . ?
C52 C51 C50 121.12(15) . . ?
C53 C52 C51 119.48(15) . . ?
C53 C52 H52 120.3 . . ?
C51 C52 H52 120.3 . . ?
O8 C53 C52 123.72(15) . . ?
O8 C53 C54 115.71(15) . . ?
C52 C53 C54 120.56(15) . . ?
C55 C54 C53 119.48(16) . . ?
C55 C54 H54 120.3 . . ?
C53 C54 H54 120.3 . . ?
C54 C55 C50 121.86(16) . . ?
C54 C55 H55 119.1 . . ?
C50 C55 H55 119.1 . . ?
O8 C56 H56A 109.5 . . ?
O8 C56 H56B 109.5 . . ?
H56A C56 H56B 109.5 . . ?
O8 C56 H56C 109.5 . . ?
H56A C56 H56C 109.5 . . ?
H56B C56 H56C 109.5 . . ?
C62 C57 C58 119.54(17) . . ?
C62 C57 C49 121.85(16) . . ?
C58 C57 C49 118.40(17) . . ?
C57 C58 C59 119.8(2) . . ?
C57 C58 H58 120.1 . . ?
C59 C58 H58 120.1 . . ?
C60 C59 C58 120.4(2) . . ?
C60 C59 H59 119.8 . . ?
C58 C59 H59 119.8 . . ?
C61 C60 C59 119.9(2) . . ?
C61 C60 H60 120.0 . . ?
C59 C60 H60 120.0 . . ?
C60 C61 C62 120.3(2) . . ?
C60 C61 H61 119.9 . . ?
C62 C61 H61 119.9 . . ?
C57 C62 C61 120.09(19) . . ?
C57 C62 H62 120.0 . . ?
C61 C62 H62 120.0 . . ?
N7 C63 S3 177.65(17) . . ?
N8 C64 S4 179.23(18) . . ?

loop_
_geom_bond_atom_site_label_1
_geom_bond_atom_site_label_2
_geom_bond_distance
_geom_bond_site_symmetry_2
_geom_bond_publ_flag
Si1 O1 1.7029(12) . ?
Si1 O2 1.7137(12) . ?
Si1 N3 1.8482(16) . ?
Si1 N4 1.8679(15) . ?
Si1 N1 1.9063(14) . ?
Si1 N2 1.9133(15) . ?
S1 C31 1.603(2) . ?
S2 C32 1.5971(19) . ?
O1 C3 1.3360(19) . ?
O2 C19 1.338(2) . ?
O3 C5 1.357(2) . ?
O3 C8 1.439(2) . ?
O4 C21 1.351(2) . ?
O4 C24 1.433(2) . ?
N1 C1 1.308(2) . ?
N1 C15 1.475(2) . ?
N2 C17 1.305(2) . ?
N2 C16 1.469(2) . ?
N3 C31 1.169(2) . ?
N4 C32 1.174(2) . ?
C1 C2 1.443(2) . ?
C1 C9 1.494(2) . ?
C2 C7 1.410(2) . ?
C2 C3 1.412(2) . ?
C3 C4 1.394(2) . ?
C4 C5 1.385(2) . ?
C4 H4 0.9500 . ?
C5 C6 1.405(2) . ?
C6 C7 1.372(2) . ?
C6 H6 0.9500 . ?
C7 H7 0.9500 . ?
C8 H8A 0.9800 . ?
C8 H8B 0.9800 . ?
C8 H8C 0.9800 . ?
C9 C14 1.388(2) . ?
C9 C10 1.395(3) . ?
C10 C11 1.387(3) . ?
C10 H10 0.9500 . ?
C11 C12 1.382(3) . ?
C11 H11 0.9500 . ?
C12 C13 1.379(3) . ?
C12 H12 0.9500 . ?
C13 C14 1.388(3) . ?
C13 H13 0.9500 . ?
C14 H14 0.9500 . ?
C15 C16 1.518(2) . ?
C15 H15A 0.9900 . ?
C15 H15B 0.9900 . ?
C16 H16A 0.9900 . ?
C16 H16B 0.9900 . ?
C17 C18 1.447(2) . ?
C17 C25 1.500(2) . ?
C18 C19 1.411(2) . ?
C18 C23 1.414(2) . ?
C19 C20 1.394(2) . ?
C20 C21 1.390(2) . ?
C20 H20 0.9500 . ?
C21 C22 1.406(2) . ?
C22 C23 1.370(2) . ?
C22 H22 0.9500 . ?
C23 H23 0.9500 . ?
C24 H24A 0.9800 . ?
C24 H24B 0.9800 . ?
C24 H24C 0.9800 . ?
C25 C30 1.385(3) . ?
C25 C26 1.386(3) . ?
C26 C27 1.385(3) . ?
C26 H26 0.9500 . ?
C27 C28 1.380(3) . ?
C27 H27 0.9500 . ?
C28 C29 1.380(3) . ?
C28 H28 0.9500 . ?
C29 C30 1.387(3) . ?
C29 H29 0.9500 . ?
C30 H30 0.9500 . ?
Si2 O6 1.6961(13) . ?
Si2 O5 1.7104(13) . ?
Si2 N8 1.8530(17) . ?
Si2 N7 1.8827(16) . ?
Si2 N5 1.8968(15) . ?
Si2 N6 1.9116(15) . ?
S3 C63 1.596(2) . ?
S4 C64 1.610(2) . ?
O5 C35 1.330(2) . ?
O6 C51 1.337(2) . ?
O7 C37 1.354(2) . ?
O7 C40 1.436(2) . ?
O8 C53 1.358(2) . ?
O8 C56 1.439(2) . ?
N5 C33 1.310(2) . ?
N5 C47 1.473(2) . ?
N6 C49 1.313(2) . ?
N6 C48 1.478(2) . ?
N7 C63 1.180(2) . ?
N8 C64 1.166(2) . ?
C33 C34 1.445(2) . ?
C33 C41 1.495(2) . ?
C34 C35 1.409(2) . ?
C34 C39 1.417(2) . ?
C35 C36 1.397(2) . ?
C36 C37 1.387(2) . ?
C36 H36 0.9500 . ?
C37 C38 1.409(3) . ?
C38 C39 1.371(3) . ?
C38 H38 0.9500 . ?
C39 H39 0.9500 . ?
C40 H40A 0.9800 . ?
C40 H40B 0.9800 . ?
C40 H40C 0.9800 . ?
C41 C46 1.390(3) . ?
C41 C42 1.391(3) . ?
C42 C43 1.391(3) . ?
C42 H42 0.9500 . ?
C43 C44 1.383(3) . ?
C43 H43 0.9500 . ?
C44 C45 1.379(3) . ?
C44 H44 0.9500 . ?
C45 C46 1.389(3) . ?
C45 H45 0.9500 . ?
C46 H46 0.9500 . ?
C47 C48 1.518(3) . ?
C47 H47A 0.9900 . ?
C47 H47B 0.9900 . ?
C48 H48A 0.9900 . ?
C48 H48B 0.9900 . ?
C49 C50 1.446(2) . ?
C49 C57 1.494(2) . ?
C50 C51 1.407(2) . ?
C50 C55 1.409(2) . ?
C51 C52 1.395(2) . ?
C52 C53 1.384(2) . ?
C52 H52 0.9500 . ?
C53 C54 1.401(2) . ?
C54 C55 1.370(2) . ?
C54 H54 0.9500 . ?
C55 H55 0.9500 . ?
C56 H56A 0.9800 . ?
C56 H56B 0.9800 . ?
C56 H56C 0.9800 . ?
C57 C62 1.385(3) . ?
C57 C58 1.388(3) . ?
C58 C59 1.388(3) . ?
C58 H58 0.9500 . ?
C59 C60 1.377(4) . ?
C59 H59 0.9500 . ?
C60 C61 1.374(3) . ?
C60 H60 0.9500 . ?
C61 C62 1.388(3) . ?
C61 H61 0.9500 . ?
C62 H62 0.9500 . ?

loop_
_geom_torsion_atom_site_label_1
_geom_torsion_atom_site_label_2
_geom_torsion_atom_site_label_3
_geom_torsion_atom_site_label_4
_geom_torsion
_geom_torsion_site_symmetry_1
_geom_torsion_site_symmetry_2
_geom_torsion_site_symmetry_3
_geom_torsion_site_symmetry_4
_geom_torsion_publ_flag
O2 Si1 O1 C3 162.27(14) . . . . ?
N3 Si1 O1 C3 -107.09(15) . . . . ?
N4 Si1 O1 C3 69.18(15) . . . . ?
N1 Si1 O1 C3 -17.44(15) . . . . ?
O1 Si1 O2 C19 -139.17(13) . . . . ?
N3 Si1 O2 C19 128.33(14) . . . . ?
N4 Si1 O2 C19 -47.19(14) . . . . ?
N2 Si1 O2 C19 41.00(14) . . . . ?
O1 Si1 N1 C1 9.63(15) . . . . ?
N3 Si1 N1 C1 102.09(15) . . . . ?
N4 Si1 N1 C1 -82.08(15) . . . . ?
N2 Si1 N1 C1 -170.55(15) . . . . ?
O1 Si1 N1 C15 177.63(12) . . . . ?
N3 Si1 N1 C15 -89.91(12) . . . . ?
N4 Si1 N1 C15 85.92(12) . . . . ?
N2 Si1 N1 C15 -2.55(12) . . . . ?
O2 Si1 N2 C17 -25.86(15) . . . . ?
N3 Si1 N2 C17 -116.42(15) . . . . ?
N4 Si1 N2 C17 67.18(15) . . . . ?
N1 Si1 N2 C17 153.83(15) . . . . ?
O2 Si1 N2 C16 157.40(12) . . . . ?
N3 Si1 N2 C16 66.84(12) . . . . ?
N4 Si1 N2 C16 -109.56(12) . . . . ?
N1 Si1 N2 C16 -22.91(12) . . . . ?
O1 Si1 N3 C31 -166.0(4) . . . . ?
O2 Si1 N3 C31 -75.9(4) . . . . ?
N1 Si1 N3 C31 99.6(4) . . . . ?
N2 Si1 N3 C31 15.6(4) . . . . ?
O1 Si1 N4 C32 -73.3(3) . . . . ?
O2 Si1 N4 C32 -163.6(3) . . . . ?
N1 Si1 N4 C32 20.9(3) . . . . ?
N2 Si1 N4 C32 105.1(3) . . . . ?
C15 N1 C1 C2 -172.10(15) . . . . ?
Si1 N1 C1 C2 -4.6(2) . . . . ?
C15 N1 C1 C9 3.6(2) . . . . ?
Si1 N1 C1 C9 171.14(12) . . . . ?
N1 C1 C2 C7 177.74(16) . . . . ?
C9 C1 C2 C7 1.9(2) . . . . ?
N1 C1 C2 C3 2.7(3) . . . . ?
C9 C1 C2 C3 -173.10(15) . . . . ?
Si1 O1 C3 C4 -160.35(12) . . . . ?
Si1 O1 C3 C2 19.9(2) . . . . ?
C7 C2 C3 O1 175.37(15) . . . . ?
C1 C2 C3 O1 -9.5(3) . . . . ?
C7 C2 C3 C4 -4.3(2) . . . . ?
C1 C2 C3 C4 170.79(16) . . . . ?
O1 C3 C4 C5 -177.74(15) . . . . ?
C2 C3 C4 C5 2.0(3) . . . . ?
C8 O3 C5 C4 11.0(2) . . . . ?
C8 O3 C5 C6 -168.63(16) . . . . ?
C3 C4 C5 O3 -177.27(16) . . . . ?
C3 C4 C5 C6 2.3(3) . . . . ?
O3 C5 C6 C7 175.55(16) . . . . ?
C4 C5 C6 C7 -4.0(3) . . . . ?
C5 C6 C7 C2 1.6(3) . . . . ?
C3 C2 C7 C6 2.6(3) . . . . ?
C1 C2 C7 C6 -172.62(17) . . . . ?
N1 C1 C9 C14 103.4(2) . . . . ?
C2 C1 C9 C14 -80.6(2) . . . . ?
N1 C1 C9 C10 -80.0(2) . . . . ?
C2 C1 C9 C10 96.0(2) . . . . ?
C14 C9 C10 C11 -0.2(3) . . . . ?
C1 C9 C10 C11 -176.77(16) . . . . ?
C9 C10 C11 C12 0.5(3) . . . . ?
C10 C11 C12 C13 -0.4(3) . . . . ?
C11 C12 C13 C14 0.1(3) . . . . ?
C10 C9 C14 C13 -0.1(3) . . . . ?
C1 C9 C14 C13 176.42(17) . . . . ?
C12 C13 C14 C9 0.2(3) . . . . ?
C1 N1 C15 C16 -165.14(15) . . . . ?
Si1 N1 C15 C16 25.92(17) . . . . ?
C17 N2 C16 C15 -135.32(16) . . . . ?
Si1 N2 C16 C15 41.56(16) . . . . ?
N1 C15 C16 N2 -41.76(18) . . . . ?
C16 N2 C17 C18 178.92(15) . . . . ?
Si1 N2 C17 C18 2.5(2) . . . . ?
C16 N2 C17 C25 -3.8(2) . . . . ?
Si1 N2 C17 C25 179.74(12) . . . . ?
N2 C17 C18 C19 16.6(3) . . . . ?
C25 C17 C18 C19 -160.73(16) . . . . ?
N2 C17 C18 C23 -167.36(16) . . . . ?
C25 C17 C18 C23 15.3(3) . . . . ?
Si1 O2 C19 C20 149.30(13) . . . . ?
Si1 O2 C19 C18 -33.7(2) . . . . ?
C23 C18 C19 O2 -178.65(16) . . . . ?
C17 C18 C19 O2 -2.4(3) . . . . ?
C23 C18 C19 C20 -1.8(3) . . . . ?
C17 C18 C19 C20 174.40(16) . . . . ?
O2 C19 C20 C21 -179.90(15) . . . . ?
C18 C19 C20 C21 3.1(3) . . . . ?
C24 O4 C21 C20 -0.7(3) . . . . ?
C24 O4 C21 C22 179.65(16) . . . . ?
C19 C20 C21 O4 178.74(16) . . . . ?
C19 C20 C21 C22 -1.6(3) . . . . ?
O4 C21 C22 C23 178.49(16) . . . . ?
C20 C21 C22 C23 -1.2(3) . . . . ?
C21 C22 C23 C18 2.5(3) . . . . ?
C19 C18 C23 C22 -1.0(3) . . . . ?
C17 C18 C23 C22 -177.23(17) . . . . ?
N2 C17 C25 C30 97.3(2) . . . . ?
C18 C17 C25 C30 -85.4(2) . . . . ?
N2 C17 C25 C26 -82.5(2) . . . . ?
C18 C17 C25 C26 94.8(2) . . . . ?
C30 C25 C26 C27 -0.3(3) . . . . ?
C17 C25 C26 C27 179.56(18) . . . . ?
C25 C26 C27 C28 0.0(3) . . . . ?
C26 C27 C28 C29 0.2(3) . . . . ?
C27 C28 C29 C30 -0.1(3) . . . . ?
C26 C25 C30 C29 0.3(3) . . . . ?
C17 C25 C30 C29 -179.50(18) . . . . ?
C28 C29 C30 C25 -0.1(3) . . . . ?
O6 Si2 O5 C35 140.73(14) . . . . ?
N8 Si2 O5 C35 -127.56(14) . . . . ?
N7 Si2 O5 C35 48.73(14) . . . . ?
N5 Si2 O5 C35 -39.01(14) . . . . ?
O5 Si2 O6 C51 -161.56(15) . . . . ?
N8 Si2 O6 C51 108.13(15) . . . . ?
N7 Si2 O6 C51 -66.95(15) . . . . ?
N6 Si2 O6 C51 20.95(15) . . . . ?
O5 Si2 N5 C33 27.89(16) . . . . ?
N8 Si2 N5 C33 118.17(16) . . . . ?
N7 Si2 N5 C33 -66.68(16) . . . . ?
N6 Si2 N5 C33 -154.65(16) . . . . ?
O5 Si2 N5 C47 -153.57(13) . . . . ?
N8 Si2 N5 C47 -63.29(13) . . . . ?
N7 Si2 N5 C47 111.86(13) . . . . ?
N6 Si2 N5 C47 23.89(13) . . . . ?
O6 Si2 N6 C49 -10.71(15) . . . . ?
N8 Si2 N6 C49 -102.21(15) . . . . ?
N7 Si2 N6 C49 81.17(15) . . . . ?
N5 Si2 N6 C49 168.98(15) . . . . ?
O6 Si2 N6 C48 178.55(12) . . . . ?
N8 Si2 N6 C48 87.05(13) . . . . ?
N7 Si2 N6 C48 -89.57(13) . . . . ?
N5 Si2 N6 C48 -1.76(13) . . . . ?
O6 Si2 N7 C63 92.1(2) . . . . ?
O5 Si2 N7 C63 -178.3(2) . . . . ?
N5 Si2 N7 C63 -86.7(2) . . . . ?
N6 Si2 N7 C63 -2.1(2) . . . . ?
O6 Si2 N8 C64 -99.7(6) . . . . ?
O5 Si2 N8 C64 170.9(6) . . . . ?
N5 Si2 N8 C64 79.1(6) . . . . ?
N6 Si2 N8 C64 -5.5(6) . . . . ?
C47 N5 C33 C34 175.40(16) . . . . ?
Si2 N5 C33 C34 -6.2(2) . . . . ?
C47 N5 C33 C41 -1.4(3) . . . . ?
Si2 N5 C33 C41 176.98(13) . . . . ?
N5 C33 C34 C35 -15.6(3) . . . . ?
C41 C33 C34 C35 161.23(16) . . . . ?
N5 C33 C34 C39 169.92(17) . . . . ?
C41 C33 C34 C39 -13.2(3) . . . . ?
Si2 O5 C35 C36 -154.89(13) . . . . ?
Si2 O5 C35 C34 28.5(2) . . . . ?
C39 C34 C35 O5 -179.20(16) . . . . ?
C33 C34 C35 O5 6.1(3) . . . . ?
C39 C34 C35 C36 4.3(3) . . . . ?
C33 C34 C35 C36 -170.36(16) . . . . ?
O5 C35 C36 C37 179.25(16) . . . . ?
C34 C35 C36 C37 -4.1(3) . . . . ?
C40 O7 C37 C36 -0.4(3) . . . . ?
C40 O7 C37 C38 179.49(16) . . . . ?
C35 C36 C37 O7 -179.58(16) . . . . ?
C35 C36 C37 C38 0.6(3) . . . . ?
O7 C37 C38 C39 -177.28(16) . . . . ?
C36 C37 C38 C39 2.6(3) . . . . ?
C37 C38 C39 C34 -2.3(3) . . . . ?
C35 C34 C39 C38 -1.1(3) . . . . ?
C33 C34 C39 C38 173.50(17) . . . . ?
N5 C33 C41 C46 94.9(2) . . . . ?
C34 C33 C41 C46 -82.0(2) . . . . ?
N5 C33 C41 C42 -85.9(2) . . . . ?
C34 C33 C41 C42 97.2(2) . . . . ?
C46 C41 C42 C43 -0.2(3) . . . . ?
C33 C41 C42 C43 -179.44(18) . . . . ?
C41 C42 C43 C44 -0.3(3) . . . . ?
C42 C43 C44 C45 0.2(3) . . . . ?
C43 C44 C45 C46 0.3(3) . . . . ?
C44 C45 C46 C41 -0.7(3) . . . . ?
C42 C41 C46 C45 0.7(3) . . . . ?
C33 C41 C46 C45 179.95(16) . . . . ?
C33 N5 C47 C48 139.10(17) . . . . ?
Si2 N5 C47 C48 -39.49(18) . . . . ?
C49 N6 C48 C47 169.16(16) . . . . ?
Si2 N6 C48 C47 -19.48(19) . . . . ?
N5 C47 C48 N6 36.5(2) . . . . ?
C48 N6 C49 C50 171.30(16) . . . . ?
Si2 N6 C49 C50 1.0(2) . . . . ?
C48 N6 C49 C57 -9.1(2) . . . . ?
Si2 N6 C49 C57 -179.41(12) . . . . ?
N6 C49 C50 C51 4.1(3) . . . . ?
C57 C49 C50 C51 -175.49(15) . . . . ?
N6 C49 C50 C55 -174.65(16) . . . . ?
C57 C49 C50 C55 5.8(2) . . . . ?
Si2 O6 C51 C52 160.76(12) . . . . ?
Si2 O6 C51 C50 -21.1(2) . . . . ?
C55 C50 C51 O6 -176.29(15) . . . . ?
C49 C50 C51 O6 4.9(3) . . . . ?
C55 C50 C51 C52 1.7(2) . . . . ?
C49 C50 C51 C52 -177.08(16) . . . . ?
O6 C51 C52 C53 177.91(15) . . . . ?
C50 C51 C52 C53 -0.2(3) . . . . ?
C56 O8 C53 C52 -6.4(2) . . . . ?
C56 O8 C53 C54 174.80(15) . . . . ?
C51 C52 C53 O8 -179.84(15) . . . . ?
C51 C52 C53 C54 -1.1(3) . . . . ?
O8 C53 C54 C55 179.64(15) . . . . ?
C52 C53 C54 C55 0.8(3) . . . . ?
C53 C54 C55 C50 0.8(3) . . . . ?
C51 C50 C55 C54 -2.0(2) . . . . ?
C49 C50 C55 C54 176.78(16) . . . . ?
N6 C49 C57 C62 96.3(2) . . . . ?
C50 C49 C57 C62 -84.1(2) . . . . ?
N6 C49 C57 C58 -89.1(2) . . . . ?
C50 C49 C57 C58 90.5(2) . . . . ?
C62 C57 C58 C59 0.5(3) . . . . ?
C49 C57 C58 C59 -174.3(2) . . . . ?
C57 C58 C59 C60 -0.6(4) . . . . ?
C58 C59 C60 C61 0.2(4) . . . . ?
C59 C60 C61 C62 0.2(3) . . . . ?
C58 C57 C62 C61 -0.1(3) . . . . ?
C49 C57 C62 C61 174.53(17) . . . . ?
C60 C61 C62 C57 -0.3(3) . . . . ?
